data_2212998
loop_
_publ_author_name
'P. S. Patil'
'Suchada Chantrapromma'
'Hoong-Kun Fun'
'S. M. Dharmaprakash'

_publ_section_title
;
 1-(3-Bromophenyl)-3-[4-(dimethylamino)phenyl]prop-2-en-1-one
;
_journal_coeditor_code SG2150
_journal_issue 4
_journal_name_full 'Acta Crystallographica Section E'
_journal_page_first o1738
_journal_page_last o1740
_journal_paper_doi 10.1107/S160053680701118X
_journal_volume 63
_journal_year 2007
_chemical_formula_iupac 'C17 H16 Br N O'
_chemical_formula_moiety 'C17 H16 Br N O'
_chemical_formula_sum 'C17 H16 Br N O'
_chemical_formula_weight 330.21
_chemical_name_common 1-(3-Bromophenyl)-3-(4-dimethylamino)prop-2-en-1-one
_chemical_name_systematic
;
1-(3-Bromophenyl)-3-(4-dimethylamino)prop-2-en-1-one
;
_space_group_IT_number 61
_symmetry_cell_setting orthorhombic
_symmetry_space_group_name_Hall '-P 2ac 2ab'
_symmetry_space_group_name_H-M 'P b c a'
_atom_sites_solution_hydrogens geom
_atom_sites_solution_primary direct
_atom_sites_solution_secondary difmap
_audit_creation_method SHELXL-97
_cell_angle_alpha 90.00
_cell_angle_beta 90.00
_cell_angle_gamma 90.00
_cell_formula_units_Z 8
_cell_length_a 13.9586(5)
_cell_length_b 6.0703(2)
_cell_length_c 33.3498(12)
_cell_measurement_reflns_used 4122
_cell_measurement_temperature 100.00(10)
_cell_measurement_theta_max 30.00
_cell_measurement_theta_min 1.22
_cell_volume 2825.82(17)
_computing_cell_refinement APEX2
_computing_data_collection 'APEX2 (Bruker, 2005)'
_computing_data_reduction 'SAINT (Bruker, 2005)'
_computing_molecular_graphics SHELXTL
_computing_publication_material
;
SHELXTL and PLATON (Spek, 2003)
;
_computing_structure_refinement SHELXTL
_computing_structure_solution 'SHELXTL (Sheldrick, 1998)'
_diffrn_ambient_temperature 297(2)
_diffrn_detector_area_resol_mean 8.33
_diffrn_measured_fraction_theta_full 0.998
_diffrn_measured_fraction_theta_max 0.998
_diffrn_measurement_device_type
;
Bruker SMART APEX2 CCD area-detector
;
_diffrn_measurement_method \w
_diffrn_radiation_monochromator graphite
_diffrn_radiation_source 'fine-focus sealed tube'
_diffrn_radiation_type MoK\a
_diffrn_radiation_wavelength 0.71073
_diffrn_reflns_av_R_equivalents 0.0920
_diffrn_reflns_av_sigmaI/netI 0.0397
_diffrn_reflns_limit_h_max 19
_diffrn_reflns_limit_h_min -19
_diffrn_reflns_limit_k_max 8
_diffrn_reflns_limit_k_min -8
_diffrn_reflns_limit_l_max 46
_diffrn_reflns_limit_l_min -45
_diffrn_reflns_number 69164
_diffrn_reflns_theta_full 30.00
_diffrn_reflns_theta_max 30.00
_diffrn_reflns_theta_min 1.22
_diffrn_standards_number 0
_exptl_absorpt_coefficient_mu 2.904
_exptl_absorpt_correction_T_max 0.8226
_exptl_absorpt_correction_T_min 0.3485
_exptl_absorpt_correction_type multi-scan
_exptl_absorpt_process_details '(SADABS; Bruker, 2005)'
_exptl_crystal_colour Yellow
_exptl_crystal_density_diffrn 1.552
_exptl_crystal_density_method 'not measured'
_exptl_crystal_description Plate
_exptl_crystal_F_000 1344
_exptl_crystal_size_max 0.46
_exptl_crystal_size_mid 0.25
_exptl_crystal_size_min 0.07
_refine_diff_density_max 0.919
_refine_diff_density_min -0.531
_refine_ls_extinction_method none
_refine_ls_goodness_of_fit_ref 1.150
_refine_ls_hydrogen_treatment constr
_refine_ls_matrix_type full
_refine_ls_number_parameters 183
_refine_ls_number_reflns 4122
_refine_ls_number_restraints 0
_refine_ls_restrained_S_all 1.150
_refine_ls_R_factor_all 0.0740
_refine_ls_R_factor_gt 0.0456
_refine_ls_shift/su_max 0.000
_refine_ls_shift/su_mean 0.000
_refine_ls_structure_factor_coef Fsqd
_refine_ls_weighting_details 'calc w=1/[\s^2^(Fo^2^)+(0.0604P)^2^+3.4713P] where P=(Fo^2^+2Fc^2^)/3'
_refine_ls_weighting_scheme calc
_refine_ls_wR_factor_gt 0.1132
_refine_ls_wR_factor_ref 0.1341
_reflns_number_gt 3031
_reflns_number_total 4122
_reflns_threshold_expression I>2\s(I)
_cod_data_source_file sg2150.cif
_cod_data_source_block I
_cod_depositor_comments
;
The following automatic conversions were performed:
'_symmetry_cell_setting' value 'Orthorhombic' changed to 'orthorhombic'
according to '/home/saulius/struct/CIF-dictionaries/cif_core.dic'
dictionary named 'cif_core.dic' version 2.4.1 from 2010-06-29.

Automatic conversion script
Id: cif_fix_enum 1527 2010-12-29 10:47:43Z saulius 

The following automatic conversions were performed:

'_symmetry_cell_setting' value 'Orthorhombic' changed to
'orthorhombic' according to
/home/saulius/struct/CIF-dictionaries/cif_core.dic dictionary named
'cif_core.dic' version 2.4.1 from 2010-06-29.

Automatic conversion script
Id: cif_fix_values 1715 2011-07-08 13:25:40Z adriana 
;
_cod_database_code 2212998
_cod_database_fobs_code 2212998

loop_
_symmetry_equiv_pos_as_xyz
'x, y, z'
'-x+1/2, -y, z+1/2'
'-x, y+1/2, -z+1/2'
'x+1/2, -y+1/2, -z'
'-x, -y, -z'
'x-1/2, y, -z-1/2'
'x, -y-1/2, z-1/2'
'-x-1/2, y-1/2, z'

loop_
_atom_site_type_symbol
_atom_site_label
_atom_site_fract_x
_atom_site_fract_y
_atom_site_fract_z
_atom_site_U_iso_or_equiv
_atom_site_adp_type
_atom_site_calc_flag
_atom_site_refinement_flags
_atom_site_occupancy
Br Br1 0.33780(2) 0.69579(5) 0.516216(9) 0.02250(12) Uani d . 1
O O1 0.35265(16) 0.6151(4) 0.35620(7) 0.0226(5) Uani d . 1
N N1 0.3962(2) 1.2966(4) 0.13491(8) 0.0221(6) Uani d . 1
C C1 0.3430(2) 0.7901(5) 0.43261(9) 0.0172(6) Uani d . 1
H H1A 0.3189 0.6483 0.4295 0.021 Uiso calc R 1
C C2 0.3604(2) 0.8767(5) 0.47052(10) 0.0185(6) Uani d . 1
C C3 0.3952(2) 1.0874(5) 0.47612(9) 0.0204(6) Uani d . 1
H H3A 0.4063 1.1411 0.5018 0.024 Uiso calc R 1
C C4 0.4132(2) 1.2172(5) 0.44290(10) 0.0216(6) Uani d . 1
H H4A 0.4370 1.3591 0.4463 0.026 Uiso calc R 1
C C5 0.3960(2) 1.1373(5) 0.40427(10) 0.0203(6) Uani d . 1
H H5A 0.4066 1.2270 0.3821 0.024 Uiso calc R 1
C C6 0.3629(2) 0.9230(5) 0.39915(9) 0.0176(6) Uani d . 1
C C7 0.3555(2) 0.8169(5) 0.35851(10) 0.0188(6) Uani d . 1
C C8 0.3555(2) 0.9583(6) 0.32257(10) 0.0211(6) Uani d . 1
H H8A 0.3376 1.1055 0.3246 0.025 Uiso calc R 1
C C9 0.3814(2) 0.8742(5) 0.28690(9) 0.0194(6) Uani d . 1
H H9A 0.3995 0.7267 0.2868 0.023 Uiso calc R 1
C C10 0.3844(2) 0.9876(5) 0.24851(9) 0.0181(6) Uani d . 1
C C11 0.3438(2) 1.1959(5) 0.24219(10) 0.0187(6) Uani d . 1
H H11A 0.3149 1.2684 0.2636 0.022 Uiso calc R 1
C C12 0.3458(2) 1.2964(5) 0.20489(10) 0.0195(6) Uani d . 1
H H12A 0.3169 1.4331 0.2015 0.023 Uiso calc R 1
C C13 0.3910(2) 1.1942(5) 0.17201(9) 0.0180(6) Uani d . 1
C C14 0.4320(2) 0.9856(5) 0.17856(9) 0.0199(6) Uani d . 1
H H14A 0.4621 0.9134 0.1574 0.024 Uiso calc R 1
C C15 0.4284(2) 0.8862(5) 0.21574(9) 0.0194(6) Uani d . 1
H H15A 0.4560 0.7480 0.2191 0.023 Uiso calc R 1
C C16 0.4216(3) 1.1670(6) 0.09993(10) 0.0249(7) Uani d . 1
H H16A 0.4820 1.0958 0.1044 0.037 Uiso calc R 1
H H16B 0.4263 1.2618 0.0770 0.037 Uiso calc R 1
H H16C 0.3731 1.0577 0.0952 0.037 Uiso calc R 1
C C17 0.3361(3) 1.4866(6) 0.12730(11) 0.0288(8) Uani d . 1
H H17A 0.3478 1.5965 0.1474 0.043 Uiso calc R 1
H H17B 0.2700 1.4433 0.1281 0.043 Uiso calc R 1
H H17C 0.3508 1.5459 0.1013 0.043 Uiso calc R 1

loop_
_atom_site_aniso_label
_atom_site_aniso_U_11
_atom_site_aniso_U_22
_atom_site_aniso_U_33
_atom_site_aniso_U_12
_atom_site_aniso_U_13
_atom_site_aniso_U_23
Br1 0.02505(19) 0.02394(18) 0.01852(17) -0.00279(13) -0.00138(12) 0.00413(12)
O1 0.0254(12) 0.0207(11) 0.0218(12) -0.0010(9) 0.0004(9) 0.0019(9)
N1 0.0224(14) 0.0241(13) 0.0196(13) 0.0022(11) 0.0008(11) 0.0015(11)
C1 0.0156(14) 0.0155(13) 0.0205(15) 0.0012(12) 0.0005(11) 0.0005(11)
C2 0.0150(15) 0.0206(14) 0.0199(15) -0.0004(11) 0.0000(11) 0.0027(12)
C3 0.0183(15) 0.0222(15) 0.0206(16) 0.0011(12) -0.0001(11) -0.0005(12)
C4 0.0172(15) 0.0176(14) 0.0301(17) -0.0011(12) 0.0005(13) 0.0018(13)
C5 0.0164(15) 0.0195(14) 0.0250(16) -0.0004(11) 0.0015(12) 0.0039(12)
C6 0.0147(14) 0.0176(14) 0.0207(15) 0.0026(11) -0.0007(11) 0.0036(12)
C7 0.0127(14) 0.0242(15) 0.0195(15) 0.0013(12) 0.0019(11) 0.0029(12)
C8 0.0207(16) 0.0215(15) 0.0212(16) 0.0019(12) -0.0008(12) 0.0022(12)
C9 0.0151(15) 0.0198(14) 0.0234(16) 0.0017(11) -0.0025(12) 0.0017(12)
C10 0.0154(14) 0.0185(14) 0.0204(15) -0.0007(11) -0.0013(12) 0.0006(12)
C11 0.0171(15) 0.0194(13) 0.0196(14) 0.0019(12) 0.0012(12) -0.0010(12)
C12 0.0189(15) 0.0189(14) 0.0206(15) 0.0021(12) -0.0014(12) 0.0002(12)
C13 0.0121(14) 0.0216(14) 0.0202(15) -0.0017(11) -0.0009(11) 0.0004(12)
C14 0.0183(15) 0.0198(14) 0.0215(15) -0.0004(12) 0.0011(12) -0.0046(12)
C15 0.0167(15) 0.0176(14) 0.0238(16) 0.0005(11) -0.0031(12) -0.0002(12)
C16 0.0232(17) 0.0306(17) 0.0208(16) -0.0038(13) 0.0037(13) -0.0005(13)
C17 0.037(2) 0.0246(16) 0.0248(17) 0.0028(15) -0.0018(15) 0.0043(14)

loop_
_atom_type_symbol
_atom_type_description
_atom_type_scat_dispersion_real
_atom_type_scat_dispersion_imag
_atom_type_scat_source
C C 0.0033 0.0016 'International Tables Vol C Tables 4.2.6.8 and 6.1.1.4'
H H 0.0000 0.0000 'International Tables Vol C Tables 4.2.6.8 and 6.1.1.4'
N N 0.0061 0.0033 'International Tables Vol C Tables 4.2.6.8 and 6.1.1.4'
O O 0.0106 0.0060 'International Tables Vol C Tables 4.2.6.8 and 6.1.1.4'
Br Br -0.2901 2.4595 'International Tables Vol C Tables 4.2.6.8 and 6.1.1.4'

loop_
_geom_angle_atom_site_label_1
_geom_angle_atom_site_label_2
_geom_angle_atom_site_label_3
_geom_angle
C13 N1 C17 118.9(3)
C13 N1 C16 119.1(3)
C17 N1 C16 115.6(3)
C2 C1 C6 118.1(3)
C2 C1 H1A 121.0
C6 C1 H1A 121.0
C3 C2 C1 122.3(3)
C3 C2 Br1 119.0(2)
C1 C2 Br1 118.7(2)
C2 C3 C4 118.9(3)
C2 C3 H3A 120.5
C4 C3 H3A 120.5
C3 C4 C5 120.6(3)
C3 C4 H4A 119.7
C5 C4 H4A 119.7
C6 C5 C4 119.7(3)
C6 C5 H5A 120.2
C4 C5 H5A 120.2
C5 C6 C1 120.3(3)
C5 C6 C7 122.3(3)
C1 C6 C7 117.1(3)
O1 C7 C8 122.0(3)
O1 C7 C6 119.1(3)
C8 C7 C6 118.9(3)
C9 C8 C7 119.9(3)
C9 C8 H8A 120.1
C7 C8 H8A 120.1
C8 C9 C10 127.3(3)
C8 C9 H9A 116.3
C10 C9 H9A 116.3
C15 C10 C11 117.2(3)
C15 C10 C9 119.5(3)
C11 C10 C9 123.2(3)
C12 C11 C10 121.6(3)
C12 C11 H11A 119.2
C10 C11 H11A 119.2
C11 C12 C13 120.9(3)
C11 C12 H12A 119.5
C13 C12 H12A 119.5
N1 C13 C14 121.4(3)
N1 C13 C12 121.4(3)
C14 C13 C12 117.2(3)
C15 C14 C13 121.2(3)
C15 C14 H14A 119.4
C13 C14 H14A 119.4
C14 C15 C10 121.8(3)
C14 C15 H15A 119.1
C10 C15 H15A 119.1
N1 C16 H16A 109.5
N1 C16 H16B 109.5
H16A C16 H16B 109.5
N1 C16 H16C 109.5
H16A C16 H16C 109.5
H16B C16 H16C 109.5
N1 C17 H17A 109.5
N1 C17 H17B 109.5
H17A C17 H17B 109.5
N1 C17 H17C 109.5
H17A C17 H17C 109.5
H17B C17 H17C 109.5

loop_
_geom_bond_atom_site_label_1
_geom_bond_atom_site_label_2
_geom_bond_distance
_geom_bond_publ_flag
Br1 C2 1.905(3) y
O1 C7 1.228(4) y
N1 C13 1.387(4) y
N1 C17 1.448(4) y
N1 C16 1.451(4) y
C1 C2 1.391(4) ?
C1 C6 1.405(4) ?
C1 H1A 0.9300 ?
C2 C3 1.381(5) ?
C3 C4 1.383(4) ?
C3 H3A 0.9300 ?
C4 C5 1.397(4) ?
C4 H4A 0.9300 ?
C5 C6 1.391(4) ?
C5 H5A 0.9300 ?
C6 C7 1.504(4) ?
C7 C8 1.474(4) ?
C8 C9 1.344(4) y
C8 H8A 0.9300 ?
C9 C10 1.454(4) ?
C9 H9A 0.9300 ?
C10 C15 1.397(4) ?
C10 C11 1.401(4) ?
C11 C12 1.386(4) ?
C11 H11A 0.9300 ?
C12 C13 1.409(4) ?
C12 H12A 0.9300 ?
C13 C14 1.406(4) ?
C14 C15 1.380(4) ?
C14 H14A 0.9300 ?
C15 H15A 0.9300 ?
C16 H16A 0.9600 ?
C16 H16B 0.9600 ?
C16 H16C 0.9600 ?
C17 H17A 0.9600 ?
C17 H17B 0.9600 ?
C17 H17C 0.9600 ?

loop_
_geom_hbond_atom_site_label_D
_geom_hbond_atom_site_label_H
_geom_hbond_atom_site_label_A
_geom_hbond_site_symmetry_A
_geom_hbond_distance_DH
_geom_hbond_distance_HA
_geom_hbond_distance_DA
_geom_hbond_angle_DHA
_geom_hbond_publ_flag
C9 H9A O1 1_555 0.93 2.4987 2.824(4) 101 y
C1 H1A Cg1 7_545 0.93 2.9008 3.546(3) 128 y
C9 H9A Cg2 4_645 0.93 3.085 3.656(3) 121 y
C12 H12A Cg2 7_555 0.93 3.0251 3.721(3) 133 y
C16 H16B Cg1 4_655 0.96 3.1384 3.684(4) 118 y

loop_
_geom_torsion_atom_site_label_1
_geom_torsion_atom_site_label_2
_geom_torsion_atom_site_label_3
_geom_torsion_atom_site_label_4
_geom_torsion
_geom_torsion_publ_flag
C6 C1 C2 C3 0.7(5) ?
C6 C1 C2 Br1 -178.0(2) ?
C1 C2 C3 C4 0.2(5) ?
Br1 C2 C3 C4 178.9(2) y
C2 C3 C4 C5 0.4(5) ?
C3 C4 C5 C6 -1.8(5) ?
C4 C5 C6 C1 2.7(5) ?
C4 C5 C6 C7 -171.7(3) ?
C2 C1 C6 C5 -2.1(4) ?
C2 C1 C6 C7 172.5(3) ?
C5 C6 C7 O1 159.5(3) ?
C1 C6 C7 O1 -15.0(4) ?
C5 C6 C7 C8 -18.3(4) ?
C1 C6 C7 C8 167.2(3) ?
O1 C7 C8 C9 -20.3(5) ?
C6 C7 C8 C9 157.4(3) y
C7 C8 C9 C10 179.1(3) y
C8 C9 C10 C15 169.2(3) ?
C8 C9 C10 C11 -11.7(5) ?
C15 C10 C11 C12 0.9(5) ?
C9 C10 C11 C12 -178.2(3) ?
C10 C11 C12 C13 -1.5(5) ?
C17 N1 C13 C14 166.9(3) ?
C16 N1 C13 C14 16.1(4) ?
C17 N1 C13 C12 -14.1(4) ?
C16 N1 C13 C12 -165.0(3) ?
C11 C12 C13 N1 -177.8(3) ?
C11 C12 C13 C14 1.2(4) ?
N1 C13 C14 C15 178.7(3) y
C12 C13 C14 C15 -0.4(4) ?
C13 C14 C15 C10 -0.2(5) ?
C11 C10 C15 C14 -0.1(5) ?
C9 C10 C15 C14 179.1(3) ?

loop_
_cod_related_entry_id
_cod_related_entry_database
_cod_related_entry_code
1 ChemSpider 30655199
